data_4332724
loop_
_publ_author_name
'Poplaukhin, Pavel V.'
'Chen, Xuenian'
'Meyers, Edward A.'
'Shore, Sheldon G.'

_publ_section_title
;
 Lanthanide&#x2212;Transition Metal Carbonyl Complexes:&#x00A0;
 Condensation of Solvent-Separated Ion-Pair Compounds into Extended
 Structures
;
_journal_issue 25
_journal_name_full 'Inorganic Chemistry'
_journal_page_first 10115
_journal_page_last 10125
_journal_paper_doi 10.1021/ic060756k
_journal_volume 45
_journal_year 2006
_chemical_formula_moiety 'C24 H48 O6 Yb, 0.5(C10 Mn2 O10), C5 Mn O5'
_chemical_formula_sum 'C34 H48 Mn2 O16 Yb'
_chemical_formula_weight 995.64
_chemical_name_systematic
; 
 ? 
;
_space_group_IT_number 2
_symmetry_cell_setting triclinic
_symmetry_space_group_name_Hall '-P 1'
_symmetry_space_group_name_H-M 'P -1'
_atom_sites_solution_hydrogens geom
_atom_sites_solution_primary direct
_atom_sites_solution_secondary difmap
_audit_creation_method SHELXL-97
_cell_angle_alpha 78.261(10)
_cell_angle_beta 89.715(10)
_cell_angle_gamma 68.699(10)
_cell_formula_units_Z 2
_cell_length_a 10.8799(10)
_cell_length_b 11.1321(10)
_cell_length_c 19.5728(10)
_cell_measurement_temperature 200(2)
_cell_volume 2156.3(3)
_computing_structure_refinement 'SHELXL-97 (Sheldrick, 1997)'
_computing_structure_solution 'SHELXS-97 (Sheldrick, 1990)'
_diffrn_ambient_temperature 200(2)
_diffrn_measured_fraction_theta_full 0.955
_diffrn_measured_fraction_theta_max 0.955
_diffrn_radiation_monochromator graphite
_diffrn_radiation_source 'fine-focus sealed tube'
_diffrn_radiation_type MoK\a
_diffrn_radiation_wavelength 0.71073
_diffrn_reflns_av_R_equivalents 0.0162
_diffrn_reflns_av_sigmaI/netI 0.0312
_diffrn_reflns_limit_h_max 12
_diffrn_reflns_limit_h_min -12
_diffrn_reflns_limit_k_max 13
_diffrn_reflns_limit_k_min -13
_diffrn_reflns_limit_l_max 23
_diffrn_reflns_limit_l_min -23
_diffrn_reflns_number 14355
_diffrn_reflns_theta_full 25.43
_diffrn_reflns_theta_max 25.43
_diffrn_reflns_theta_min 2.35
_exptl_absorpt_coefficient_mu 2.790
_exptl_absorpt_correction_T_max 0.715
_exptl_absorpt_correction_T_min 0.554
_exptl_absorpt_correction_type multi-scan
_exptl_absorpt_process_details 'HKL SCALEPACK (OTWINOWSKI & MINOR, 1997)'
_exptl_crystal_density_diffrn 1.533
_exptl_crystal_density_method 'not measured'
_exptl_crystal_F_000 1000
_exptl_crystal_size_max 0.23
_exptl_crystal_size_mid 0.15
_exptl_crystal_size_min 0.12
_refine_diff_density_max 0.920
_refine_diff_density_min -0.811
_refine_diff_density_rms 0.069
_refine_ls_extinction_method none
_refine_ls_goodness_of_fit_ref 1.029
_refine_ls_hydrogen_treatment constr
_refine_ls_matrix_type full
_refine_ls_number_parameters 473
_refine_ls_number_reflns 7606
_refine_ls_number_restraints 33
_refine_ls_restrained_S_all 1.043
_refine_ls_R_factor_all 0.0605
_refine_ls_R_factor_gt 0.0375
_refine_ls_shift/su_max 0.000
_refine_ls_shift/su_mean 0.000
_refine_ls_structure_factor_coef Fsqd
_refine_ls_weighting_details 'calc w=1/[\s^2^(Fo^2^)+(0.0505P)^2^+2.3224P] where P=(Fo^2^+2Fc^2^)/3'
_refine_ls_weighting_scheme calc
_refine_ls_wR_factor_gt 0.0946
_refine_ls_wR_factor_ref 0.1053
_reflns_number_gt 5416
_reflns_number_total 7606
_reflns_threshold_expression >2sigma(I)
_cod_data_source_file ic060756ksup1.cif
_cod_data_source_block p1
_cod_depositor_comments
;
The following automatic conversions were performed:

'_symmetry_cell_setting' value 'TRICLINIC' changed to 'triclinic'
according to /home/saulius/struct/CIF-dictionaries/cif_core.dic
dictionary named 'cif_core.dic' version 2.4.2 from
2011-04-26.

'_exptl_absorpt_correction_type' value 'MULTI-SCAN'
changed to 'multi-scan' according to
/home/saulius/struct/CIF-dictionaries/cif_core.dic dictionary named
'cif_core.dic' version 2.4.2 from
2011-04-26.

'_refine_ls_hydrogen_treatment' value 'CONSTR' changed
to 'constr' according to
/home/saulius/struct/CIF-dictionaries/cif_core.dic dictionary named
'cif_core.dic' version 2.4.2 from 2011-04-26.

Automatic conversion script
Id: cif_fix_values 1891 2012-01-12 08:04:46Z andrius 
;
_cod_database_code 4332724

loop_
_symmetry_equiv_pos_as_xyz
'x, y, z'
'-x, -y, -z'

loop_
_atom_site_label
_atom_site_type_symbol
_atom_site_fract_x
_atom_site_fract_y
_atom_site_fract_z
_atom_site_U_iso_or_equiv
_atom_site_adp_type
_atom_site_occupancy
_atom_site_symmetry_multiplicity
_atom_site_calc_flag
_atom_site_refinement_flags
_atom_site_disorder_assembly
_atom_site_disorder_group
Yb1 Yb 0.5000 0.5000 0.5000 0.05996(11) Uani 1 2 d S . .
O11 O 0.2972(4) 0.5969(4) 0.4268(2) 0.0868(11) Uani 1 1 d . . .
C11 C 0.2698(8) 0.5576(9) 0.3643(4) 0.111(2) Uani 1 1 d . . .
H11A H 0.2587 0.4716 0.3763 0.133 Uiso 1 1 calc R . .
H11B H 0.3423 0.5506 0.3328 0.133 Uiso 1 1 calc R . .
C12 C 0.1432(10) 0.6657(11) 0.3308(5) 0.152(4) Uani 1 1 d . . .
H12A H 0.1616 0.7355 0.2972 0.183 Uiso 1 1 calc R . .
H12B H 0.0897 0.6303 0.3058 0.183 Uiso 1 1 calc R . .
C13 C 0.0746(9) 0.7174(11) 0.3892(6) 0.155(4) Uani 1 1 d . . .
H13A H 0.0155 0.8111 0.3735 0.186 Uiso 1 1 calc R . .
H13B H 0.0215 0.6656 0.4102 0.186 Uiso 1 1 calc R . .
C14 C 0.1802(7) 0.7038(9) 0.4388(5) 0.126(3) Uani 1 1 d . . .
H14A H 0.1971 0.7869 0.4316 0.151 Uiso 1 1 calc R . .
H14B H 0.1555 0.6835 0.4873 0.151 Uiso 1 1 calc R . .
O12 O 0.5983(4) 0.3663(4) 0.4186(2) 0.0841(11) Uani 1 1 d D . .
C21 C 0.6306(18) 0.2232(12) 0.4323(8) 0.080(4) Uiso 0.465(18) 1 d PD A 1
H21A H 0.5491 0.2043 0.4282 0.096 Uiso 0.465(18) 1 calc PR A 1
H21B H 0.6732 0.1814 0.4802 0.096 Uiso 0.465(18) 1 calc PR A 1
C22 C 0.723(2) 0.1705(15) 0.3795(8) 0.109(6) Uiso 0.465(18) 1 d PD A 1
H22A H 0.7069 0.0966 0.3653 0.131 Uiso 0.465(18) 1 calc PR A 1
H22B H 0.8163 0.1406 0.3974 0.131 Uiso 0.465(18) 1 calc PR A 1
C23 C 0.686(2) 0.2915(13) 0.3193(8) 0.097(5) Uiso 0.465(18) 1 d PD A 1
H23A H 0.7623 0.2883 0.2911 0.116 Uiso 0.465(18) 1 calc PR A 1
H23B H 0.6115 0.2967 0.2885 0.116 Uiso 0.465(18) 1 calc PR A 1
C24 C 0.648(2) 0.4045(16) 0.3530(8) 0.089(6) Uiso 0.465(18) 1 d PD A 1
H24A H 0.7248 0.4284 0.3606 0.107 Uiso 0.465(18) 1 calc PR A 1
H24B H 0.5782 0.4819 0.3231 0.107 Uiso 0.465(18) 1 calc PR A 1
C21' C 0.5628(15) 0.2538(12) 0.4117(7) 0.084(4) Uiso 0.535(18) 1 d PD A 2
H21C H 0.4685 0.2835 0.3953 0.100 Uiso 0.535(18) 1 calc PR A 2
H21D H 0.5797 0.1892 0.4569 0.100 Uiso 0.535(18) 1 calc PR A 2
C22' C 0.6515(17) 0.1948(16) 0.3583(9) 0.111(5) Uiso 0.535(18) 1 d PD A 2
H22C H 0.5979 0.2067 0.3150 0.134 Uiso 0.535(18) 1 calc PR A 2
H22D H 0.6994 0.0990 0.3767 0.134 Uiso 0.535(18) 1 calc PR A 2
C23' C 0.7517(17) 0.2648(15) 0.3423(10) 0.107(5) Uiso 0.535(18) 1 d PD A 2
H23C H 0.8386 0.2106 0.3681 0.128 Uiso 0.535(18) 1 calc PR A 2
H23D H 0.7637 0.2828 0.2916 0.128 Uiso 0.535(18) 1 calc PR A 2
C24' C 0.6892(16) 0.3897(13) 0.3669(8) 0.082(5) Uiso 0.535(18) 1 d PD A 2
H24C H 0.7573 0.4130 0.3883 0.098 Uiso 0.535(18) 1 calc PR A 2
H24D H 0.6404 0.4629 0.3273 0.098 Uiso 0.535(18) 1 calc PR A 2
O13 O 0.5709(4) 0.6684(4) 0.4373(2) 0.0801(10) Uani 1 1 d . . .
C31 C 0.6933(8) 0.6822(8) 0.4484(5) 0.122(3) Uani 1 1 d . A .
H31A H 0.7674 0.5993 0.4460 0.147 Uiso 1 1 calc R . .
H31B H 0.7001 0.7010 0.4952 0.147 Uiso 1 1 calc R . .
C32 C 0.7000(11) 0.7904(11) 0.3944(5) 0.151(4) Uani 1 1 d . . .
H32A H 0.7104 0.8595 0.4160 0.181 Uiso 1 1 calc R A .
H32B H 0.7768 0.7580 0.3666 0.181 Uiso 1 1 calc R . .
C33 C 0.5782(9) 0.8444(9) 0.3495(6) 0.145(4) Uani 1 1 d D A .
H33A H 0.5346 0.9405 0.3468 0.175 Uiso 1 1 calc R . .
H33B H 0.5963 0.8296 0.3017 0.175 Uiso 1 1 calc R . .
C34 C 0.4946(8) 0.7752(7) 0.3813(4) 0.108(2) Uani 1 1 d D A .
H34A H 0.4177 0.8368 0.3997 0.130 Uiso 1 1 calc R . .
H34B H 0.4612 0.7403 0.3458 0.130 Uiso 1 1 calc R . .
Yb2 Yb 0.0000 1.0000 0.0000 0.06226(11) Uani 1 2 d S . .
O14 O -0.1362(4) 1.0007(4) 0.0961(2) 0.0855(11) Uani 1 1 d . . .
C41 C -0.2579(7) 0.9758(9) 0.0959(4) 0.117(3) Uani 1 1 d . . .
H41A H -0.2394 0.8827 0.0940 0.141 Uiso 1 1 calc R . .
H41B H -0.3185 1.0339 0.0549 0.141 Uiso 1 1 calc R . .
C42 C -0.3177(8) 1.0046(9) 0.1621(5) 0.123(3) Uani 1 1 d . . .
H42A H -0.3861 1.0949 0.1538 0.147 Uiso 1 1 calc R . .
H42B H -0.3588 0.9405 0.1822 0.147 Uiso 1 1 calc R . .
C43 C -0.2060(9) 0.9925(10) 0.2094(4) 0.131(3) Uani 1 1 d . . .
H43A H -0.2364 1.0545 0.2412 0.157 Uiso 1 1 calc R . .
H43B H -0.1657 0.9015 0.2379 0.157 Uiso 1 1 calc R . .
C44 C -0.1109(8) 1.0249(9) 0.1638(4) 0.112(2) Uani 1 1 d . . .
H44A H -0.1225 1.1187 0.1594 0.134 Uiso 1 1 calc R . .
H44B H -0.0193 0.9689 0.1830 0.134 Uiso 1 1 calc R . .
O15 O 0.1315(4) 0.7742(4) 0.0494(2) 0.0908(12) Uani 1 1 d . . .
C51 C 0.1125(10) 0.6935(8) 0.1120(5) 0.141(3) Uani 1 1 d . . .
H51A H 0.0246 0.6867 0.1082 0.170 Uiso 1 1 calc R . .
H51B H 0.1161 0.7334 0.1524 0.170 Uiso 1 1 calc R . .
C52 C 0.2156(14) 0.5631(10) 0.1225(8) 0.206(6) Uani 1 1 d D . .
H52A H 0.2759 0.5472 0.1639 0.247 Uiso 1 1 calc R . .
H52B H 0.1764 0.4944 0.1300 0.247 Uiso 1 1 calc R . .
C53 C 0.2871(14) 0.5595(9) 0.0598(7) 0.203(7) Uani 1 1 d D . .
H53A H 0.3834 0.5270 0.0723 0.243 Uiso 1 1 calc R . .
H53B H 0.2698 0.4992 0.0336 0.243 Uiso 1 1 calc R . .
C54 C 0.2421(8) 0.6931(7) 0.0168(5) 0.136(3) Uani 1 1 d D . .
H54A H 0.2140 0.6935 -0.0313 0.163 Uiso 1 1 calc R . .
H54B H 0.3145 0.7276 0.0143 0.163 Uiso 1 1 calc R . .
O16 O 0.1381(4) 1.0660(4) 0.0670(2) 0.0823(11) Uani 1 1 d . . .
C61 C 0.2469(7) 0.9755(8) 0.1167(5) 0.113(3) Uani 1 1 d D . .
H61A H 0.2137 0.9265 0.1556 0.136 Uiso 1 1 calc R . .
H61B H 0.3117 0.9111 0.0935 0.136 Uiso 1 1 calc R . .
C62 C 0.3077(10) 1.0533(10) 0.1427(6) 0.165(4) Uani 1 1 d D . .
H62A H 0.3991 1.0317 0.1280 0.198 Uiso 1 1 calc R . .
H62B H 0.3117 1.0344 0.1945 0.198 Uiso 1 1 calc R . .
C63 C 0.2298(11) 1.1916(10) 0.1147(5) 0.150(4) Uani 1 1 d D . .
H63A H 0.1896 1.2355 0.1529 0.180 Uiso 1 1 calc R . .
H63B H 0.2864 1.2368 0.0907 0.180 Uiso 1 1 calc R . .
C64 C 0.1284(10) 1.1975(7) 0.0660(5) 0.142(3) Uani 1 1 d . . .
H64A H 0.0402 1.2493 0.0794 0.171 Uiso 1 1 calc R . .
H64B H 0.1402 1.2410 0.0183 0.171 Uiso 1 1 calc R . .
Mn1 Mn 0.66465(9) 0.60470(9) 0.14195(5) 0.0803(3) Uani 1 1 d . . .
C1 C 0.8132(8) 0.5478(7) 0.0948(4) 0.105(2) Uani 1 1 d . . .
O1 O 0.9066(6) 0.5129(7) 0.0657(4) 0.153(2) Uani 1 1 d . . .
C2 C 0.6404(9) 0.4544(9) 0.1453(4) 0.119(3) Uani 1 1 d . . .
O2 O 0.6257(8) 0.3560(6) 0.1462(4) 0.170(3) Uani 1 1 d . . .
C3 C 0.5213(8) 0.6611(7) 0.1901(4) 0.097(2) Uani 1 1 d . . .
O3 O 0.4295(6) 0.6963(6) 0.2213(3) 0.133(2) Uani 1 1 d . . .
C4 C 0.5868(7) 0.7358(8) 0.0688(4) 0.100(2) Uani 1 1 d . . .
O4 O 0.5365(6) 0.8209(7) 0.0207(3) 0.152(2) Uani 1 1 d . . .
C5 C 0.7644(8) 0.6222(8) 0.2093(4) 0.113(2) Uani 1 1 d . . .
O5 O 0.8312(7) 0.6331(7) 0.2514(4) 0.170(3) Uani 1 1 d . . .
C6 C 1.0988(11) 0.0970(11) 0.3231(5) 0.156(4) Uani 1 1 d D . .
O6 O 1.0572(11) 0.0391(11) 0.2964(5) 0.243(5) Uani 1 1 d . B .
C7 C 1.0605(8) 0.3283(8) 0.3966(5) 0.116(2) Uani 1 1 d D . .
O7 O 0.9950(7) 0.4160(7) 0.4201(4) 0.160(2) Uani 1 1 d . B .
Mn2 Mn 1.1560(2) 0.2149(2) 0.34288(16) 0.0943(9) Uiso 0.533(4) 1 d PD B 1
C8 C 1.3214(17) 0.193(2) 0.3199(11) 0.160(7) Uiso 0.533(4) 1 d PD B 1
O8 O 1.3951(18) 0.216(2) 0.2834(10) 0.216(7) Uiso 0.533(4) 1 d PD B 1
C9 C 1.075(2) 0.322(2) 0.2609(11) 0.203(10) Uiso 0.533(4) 1 d PD B 1
O9 O 1.070(3) 0.418(2) 0.2238(13) 0.309(12) Uiso 0.533(4) 1 d PD B 1
C10 C 1.220(2) 0.1060(18) 0.4203(9) 0.140(6) Uiso 0.533(4) 1 d PD B 1
O10 O 1.245(2) 0.032(2) 0.4770(10) 0.242(8) Uiso 0.533(4) 1 d PD B 1
Mn2' Mn 1.1542(2) 0.1735(3) 0.38474(18) 0.0896(10) Uiso 0.467(4) 1 d PD B 2
C8' C 1.3172(13) 0.0917(14) 0.4320(7) 0.092(4) Uiso 0.467(4) 1 d PD B 2
O8' O 1.4110(11) 0.0410(11) 0.4678(6) 0.123(4) Uiso 0.467(4) 1 d PD B 2
C9' C 1.2284(19) 0.2434(18) 0.3180(9) 0.117(5) Uiso 0.467(4) 1 d PD B 2
O9' O 1.2822(19) 0.2935(18) 0.2761(9) 0.181(6) Uiso 0.467(4) 1 d PD B 2
C10' C 1.0878(19) 0.0926(18) 0.4543(9) 0.128(6) Uiso 0.467(4) 1 d PD B 2
O10' O 1.0414(17) 0.0437(17) 0.5000(9) 0.190(7) Uiso 0.467(4) 1 d PD . 2

loop_
_atom_site_aniso_label
_atom_site_aniso_U_11
_atom_site_aniso_U_22
_atom_site_aniso_U_33
_atom_site_aniso_U_23
_atom_site_aniso_U_13
_atom_site_aniso_U_12
Yb1 0.0637(2) 0.0618(2) 0.0574(2) -0.01273(15) 0.00487(14) -0.02680(15)
O11 0.074(2) 0.103(3) 0.081(3) -0.013(2) -0.008(2) -0.033(2)
C11 0.104(5) 0.140(7) 0.096(5) -0.031(5) -0.015(4) -0.052(5)
C12 0.130(8) 0.190(10) 0.120(8) 0.003(7) -0.061(6) -0.058(7)
C13 0.098(6) 0.169(9) 0.171(10) -0.015(8) -0.030(7) -0.030(6)
C14 0.072(4) 0.148(7) 0.132(7) -0.030(6) 0.004(4) -0.012(5)
O12 0.105(3) 0.076(2) 0.082(3) -0.027(2) 0.032(2) -0.041(2)
O13 0.089(3) 0.078(2) 0.083(3) -0.011(2) 0.013(2) -0.046(2)
C31 0.115(6) 0.114(6) 0.158(8) -0.019(5) 0.013(5) -0.071(5)
C32 0.176(9) 0.176(9) 0.150(9) -0.017(7) 0.038(7) -0.132(8)
C33 0.131(7) 0.121(7) 0.172(9) 0.016(6) 0.041(7) -0.058(6)
C34 0.136(6) 0.100(5) 0.094(5) -0.007(4) 0.008(5) -0.059(5)
Yb2 0.0699(2) 0.0632(2) 0.0556(2) -0.01362(15) 0.00389(15) -0.02639(16)
O14 0.089(3) 0.120(3) 0.067(2) -0.030(2) 0.017(2) -0.056(2)
C41 0.104(5) 0.179(8) 0.092(5) -0.019(5) 0.009(4) -0.083(5)
C42 0.109(6) 0.141(7) 0.137(7) -0.045(6) 0.056(5) -0.060(5)
C43 0.141(7) 0.197(9) 0.093(6) -0.063(6) 0.044(5) -0.091(7)
C44 0.116(6) 0.171(8) 0.082(5) -0.057(5) 0.025(4) -0.077(5)
O15 0.100(3) 0.067(2) 0.096(3) -0.011(2) -0.006(2) -0.024(2)
C51 0.196(10) 0.094(6) 0.115(7) 0.019(5) -0.014(6) -0.054(6)
C52 0.246(15) 0.084(7) 0.228(15) 0.030(8) -0.027(12) -0.024(8)
C53 0.248(15) 0.093(7) 0.190(12) -0.048(8) -0.086(11) 0.036(8)
C54 0.123(6) 0.090(5) 0.187(9) -0.049(6) 0.015(6) -0.021(5)
O16 0.083(3) 0.074(2) 0.092(3) -0.024(2) -0.010(2) -0.028(2)
C61 0.098(5) 0.106(5) 0.126(6) -0.034(5) -0.030(5) -0.021(4)
C62 0.149(8) 0.157(9) 0.202(11) -0.054(8) -0.069(8) -0.063(7)
C63 0.197(10) 0.136(8) 0.154(8) -0.051(7) -0.020(7) -0.093(8)
C64 0.174(8) 0.085(5) 0.181(9) -0.030(5) -0.043(7) -0.061(5)
Mn1 0.0908(6) 0.0740(5) 0.0751(6) -0.0183(4) 0.0081(5) -0.0280(5)
C1 0.103(5) 0.104(5) 0.105(6) -0.027(4) 0.009(4) -0.031(4)
O1 0.122(5) 0.164(6) 0.170(6) -0.063(5) 0.058(4) -0.036(4)
C2 0.149(7) 0.105(6) 0.110(6) -0.030(5) 0.025(5) -0.053(5)
O2 0.227(7) 0.106(4) 0.208(7) -0.049(5) 0.038(6) -0.090(5)
C3 0.098(5) 0.103(5) 0.077(5) -0.011(4) -0.001(4) -0.024(4)
O3 0.111(4) 0.163(5) 0.093(4) -0.021(3) 0.023(3) -0.018(4)
C4 0.090(5) 0.119(6) 0.084(5) -0.007(4) 0.013(4) -0.037(4)
O4 0.128(4) 0.161(5) 0.115(5) 0.035(4) 0.003(4) -0.028(4)
C5 0.117(6) 0.112(6) 0.108(6) -0.041(5) -0.002(5) -0.031(5)
O5 0.164(6) 0.201(7) 0.155(6) -0.082(5) -0.031(5) -0.057(5)
C6 0.200(10) 0.195(10) 0.138(8) -0.076(8) 0.022(7) -0.126(9)
O6 0.318(12) 0.306(11) 0.232(9) -0.159(9) 0.033(8) -0.210(10)
C7 0.101(5) 0.099(6) 0.147(7) -0.028(5) 0.013(5) -0.036(4)
O7 0.143(5) 0.150(6) 0.199(7) -0.067(5) 0.048(5) -0.052(4)

loop_
_atom_type_symbol
_atom_type_description
_atom_type_scat_dispersion_real
_atom_type_scat_dispersion_imag
_atom_type_scat_source
C C 0.0033 0.0016 'International Tables Vol C Tables 4.2.6.8 and 6.1.1.4'
H H 0.0000 0.0000 'International Tables Vol C Tables 4.2.6.8 and 6.1.1.4'
O O 0.0106 0.0060 'International Tables Vol C Tables 4.2.6.8 and 6.1.1.4'
Mn Mn 0.3368 0.7283 'International Tables Vol C Tables 4.2.6.8 and 6.1.1.4'
Yb Yb -0.3850 5.5486 'International Tables Vol C Tables 4.2.6.8 and 6.1.1.4'

loop_
_geom_angle_atom_site_label_1
_geom_angle_atom_site_label_2
_geom_angle_atom_site_label_3
_geom_angle
_geom_angle_site_symmetry_1
_geom_angle_site_symmetry_3
O12 Yb1 O12 180.00(12) . 2_666
O12 Yb1 O13 90.54(13) . 2_666
O12 Yb1 O13 89.46(13) 2_666 2_666
O12 Yb1 O13 89.46(13) . .
O12 Yb1 O13 90.54(13) 2_666 .
O13 Yb1 O13 180.00(12) 2_666 .
O12 Yb1 O11 90.24(15) . 2_666
O12 Yb1 O11 89.76(15) 2_666 2_666
O13 Yb1 O11 89.29(14) 2_666 2_666
O13 Yb1 O11 90.71(14) . 2_666
O12 Yb1 O11 89.76(15) . .
O12 Yb1 O11 90.24(15) 2_666 .
O13 Yb1 O11 90.71(14) 2_666 .
O13 Yb1 O11 89.29(14) . .
O11 Yb1 O11 180.000(1) 2_666 .
C11 O11 C14 108.5(5) . .
C11 O11 Yb1 126.1(4) . .
C14 O11 Yb1 125.3(4) . .
O11 C11 C12 104.5(7) . .
O11 C11 H11A 110.8 . .
C12 C11 H11A 110.8 . .
O11 C11 H11B 110.8 . .
C12 C11 H11B 110.8 . .
H11A C11 H11B 108.9 . .
C13 C12 C11 104.5(7) . .
C13 C12 H12A 110.8 . .
C11 C12 H12A 110.8 . .
C13 C12 H12B 110.8 . .
C11 C12 H12B 110.8 . .
H12A C12 H12B 108.9 . .
C14 C13 C12 104.4(8) . .
C14 C13 H13A 110.9 . .
C12 C13 H13A 110.9 . .
C14 C13 H13B 110.9 . .
C12 C13 H13B 110.9 . .
H13A C13 H13B 108.9 . .
O11 C14 C13 107.2(7) . .
O11 C14 H14A 110.3 . .
C13 C14 H14A 110.3 . .
O11 C14 H14B 110.3 . .
C13 C14 H14B 110.3 . .
H14A C14 H14B 108.5 . .
C24 O12 C21 108.0(8) . .
C24' O12 C21 104.4(7) . .
C24 O12 C21' 105.2(8) . .
C24' O12 C21' 112.0(7) . .
C24 O12 Yb1 127.9(7) . .
C24' O12 Yb1 126.2(6) . .
C21 O12 Yb1 123.8(5) . .
C21' O12 Yb1 121.7(5) . .
O12 C21 C22 107.5(10) . .
O12 C21 H21A 110.2 . .
C22 C21 H21A 110.2 . .
O12 C21 H21B 110.2 . .
C22 C21 H21B 110.2 . .
H21A C21 H21B 108.5 . .
C21 C22 C23 101.5(12) . .
C21 C22 H22A 111.5 . .
C23 C22 H22A 111.5 . .
C21 C22 H22B 111.5 . .
C23 C22 H22B 111.5 . .
H22A C22 H22B 109.3 . .
C24 C23 C22 105.0(13) . .
C24 C23 H23A 110.7 . .
C22 C23 H23A 110.7 . .
C24 C23 H23B 110.7 . .
C22 C23 H23B 110.7 . .
H23A C23 H23B 108.8 . .
O12 C24 C23 107.2(12) . .
O12 C24 H24A 110.3 . .
C23 C24 H24A 110.3 . .
O12 C24 H24B 110.3 . .
C23 C24 H24B 110.3 . .
H24A C24 H24B 108.5 . .
O12 C21' C22' 103.9(9) . .
O12 C21' H21C 111.0 . .
C22' C21' H21C 111.0 . .
O12 C21' H21D 111.0 . .
C22' C21' H21D 111.0 . .
H21C C21' H21D 109.0 . .
C21' C22' C23' 108.7(11) . .
C21' C22' H22C 109.9 . .
C23' C22' H22C 109.9 . .
C21' C22' H22D 109.9 . .
C23' C22' H22D 109.9 . .
H22C C22' H22D 108.3 . .
C24' C23' C22' 103.6(11) . .
C24' C23' H23C 111.0 . .
C22' C23' H23C 111.0 . .
C24' C23' H23D 111.0 . .
C22' C23' H23D 111.0 . .
H23C C23' H23D 109.0 . .
O12 C24' C23' 106.5(10) . .
O12 C24' H24C 110.4 . .
C23' C24' H24C 110.4 . .
O12 C24' H24D 110.4 . .
C23' C24' H24D 110.4 . .
H24C C24' H24D 108.6 . .
C31 O13 C34 107.8(5) . .
C31 O13 Yb1 126.9(4) . .
C34 O13 Yb1 125.3(4) . .
O13 C31 C32 108.4(7) . .
O13 C31 H31A 110.0 . .
C32 C31 H31A 110.0 . .
O13 C31 H31B 110.0 . .
C32 C31 H31B 110.0 . .
H31A C31 H31B 108.4 . .
C33 C32 C31 108.0(7) . .
C33 C32 H32A 110.1 . .
C31 C32 H32A 110.1 . .
C33 C32 H32B 110.1 . .
C31 C32 H32B 110.1 . .
H32A C32 H32B 108.4 . .
C34 C33 C32 106.1(7) . .
C34 C33 H33A 110.5 . .
C32 C33 H33A 110.5 . .
C34 C33 H33B 110.5 . .
C32 C33 H33B 110.5 . .
H33A C33 H33B 108.7 . .
O13 C34 C33 108.9(7) . .
O13 C34 H34A 109.9 . .
C33 C34 H34A 109.9 . .
O13 C34 H34B 109.9 . .
C33 C34 H34B 109.9 . .
H34A C34 H34B 108.3 . .
O14 Yb2 O14 180.0 2_575 .
O14 Yb2 O15 90.83(15) 2_575 .
O14 Yb2 O15 89.17(15) . .
O14 Yb2 O15 89.17(15) 2_575 2_575
O14 Yb2 O15 90.83(15) . 2_575
O15 Yb2 O15 180.0(2) . 2_575
O14 Yb2 O16 88.59(14) 2_575 2_575
O14 Yb2 O16 91.41(14) . 2_575
O15 Yb2 O16 90.72(14) . 2_575
O15 Yb2 O16 89.28(14) 2_575 2_575
O14 Yb2 O16 91.41(14) 2_575 .
O14 Yb2 O16 88.59(14) . .
O15 Yb2 O16 89.28(14) . .
O15 Yb2 O16 90.72(14) 2_575 .
O16 Yb2 O16 180.00(16) 2_575 .
C41 O14 C44 109.1(5) . .
C41 O14 Yb2 124.9(4) . .
C44 O14 Yb2 126.0(4) . .
O14 C41 C42 106.1(6) . .
O14 C41 H41A 110.5 . .
C42 C41 H41A 110.5 . .
O14 C41 H41B 110.5 . .
C42 C41 H41B 110.5 . .
H41A C41 H41B 108.7 . .
C43 C42 C41 104.9(6) . .
C43 C42 H42A 110.8 . .
C41 C42 H42A 110.8 . .
C43 C42 H42B 110.8 . .
C41 C42 H42B 110.8 . .
H42A C42 H42B 108.8 . .
C44 C43 C42 105.7(7) . .
C44 C43 H43A 110.6 . .
C42 C43 H43A 110.6 . .
C44 C43 H43B 110.6 . .
C42 C43 H43B 110.6 . .
H43A C43 H43B 108.7 . .
O14 C44 C43 106.7(6) . .
O14 C44 H44A 110.4 . .
C43 C44 H44A 110.4 . .
O14 C44 H44B 110.4 . .
C43 C44 H44B 110.4 . .
H44A C44 H44B 108.6 . .
C51 O15 C54 108.1(6) . .
C51 O15 Yb2 127.5(5) . .
C54 O15 Yb2 124.3(4) . .
O15 C51 C52 109.0(9) . .
O15 C51 H51A 109.9 . .
C52 C51 H51A 109.9 . .
O15 C51 H51B 109.9 . .
C52 C51 H51B 109.9 . .
H51A C51 H51B 108.3 . .
C53 C52 C51 106.8(10) . .
C53 C52 H52A 110.4 . .
C51 C52 H52A 110.4 . .
C53 C52 H52B 110.4 . .
C51 C52 H52B 110.4 . .
H52A C52 H52B 108.6 . .
C54 C53 C52 108.1(9) . .
C54 C53 H53A 110.1 . .
C52 C53 H53A 110.1 . .
C54 C53 H53B 110.1 . .
C52 C53 H53B 110.1 . .
H53A C53 H53B 108.4 . .
C53 C54 O15 107.2(8) . .
C53 C54 H54A 110.3 . .
O15 C54 H54A 110.3 . .
C53 C54 H54B 110.3 . .
O15 C54 H54B 110.3 . .
H54A C54 H54B 108.5 . .
C64 O16 C61 108.5(5) . .
C64 O16 Yb2 126.9(4) . .
C61 O16 Yb2 124.6(4) . .
C62 C61 O16 107.1(7) . .
C62 C61 H61A 110.3 . .
O16 C61 H61A 110.3 . .
C62 C61 H61B 110.3 . .
O16 C61 H61B 110.3 . .
H61A C61 H61B 108.6 . .
C61 C62 C63 108.4(7) . .
C61 C62 H62A 110.0 . .
C63 C62 H62A 110.0 . .
C61 C62 H62B 110.0 . .
C63 C62 H62B 110.0 . .
H62A C62 H62B 108.4 . .
C64 C63 C62 107.4(7) . .
C64 C63 H63A 110.2 . .
C62 C63 H63A 110.2 . .
C64 C63 H63B 110.2 . .
C62 C63 H63B 110.2 . .
H63A C63 H63B 108.5 . .
O16 C64 C63 108.3(7) . .
O16 C64 H64A 110.0 . .
C63 C64 H64A 110.0 . .
O16 C64 H64B 110.0 . .
C63 C64 H64B 110.0 . .
H64A C64 H64B 108.4 . .
C2 Mn1 C4 116.9(4) . .
C2 Mn1 C5 121.2(4) . .
C4 Mn1 C5 121.9(4) . .
C2 Mn1 C3 90.0(4) . .
C4 Mn1 C3 90.5(3) . .
C5 Mn1 C3 89.8(3) . .
C2 Mn1 C1 90.7(4) . .
C4 Mn1 C1 90.3(3) . .
C5 Mn1 C1 88.7(4) . .
C3 Mn1 C1 178.5(3) . .
O1 C1 Mn1 179.2(8) . .
O2 C2 Mn1 178.5(8) . .
O3 C3 Mn1 179.5(7) . .
O4 C4 Mn1 179.5(8) . .
O5 C5 Mn1 178.2(8) . .
O6 C6 Mn2 164.8(11) . .
O6 C6 Mn2' 166.9(11) . .
O7 C7 Mn2' 163.7(9) . .
O7 C7 Mn2 168.4(8) . .
C10 Mn2 C6 86.3(8) . .
C10 Mn2 C8 88.7(10) . .
C6 Mn2 C8 114.2(8) . .
C10 Mn2 C9 173.8(11) . .
C6 Mn2 C9 88.2(9) . .
C8 Mn2 C9 96.2(11) . .
C10 Mn2 C7 85.6(7) . .
C6 Mn2 C7 119.7(4) . .
C8 Mn2 C7 125.2(8) . .
C9 Mn2 C7 94.6(9) . .
O8 C8 Mn2 152(2) . .
O9 C9 Mn2 141(3) . .
O10 C10 Mn2 170(2) . .
C7 Mn2' C9' 89.6(7) . .
C7 Mn2' C10' 93.6(7) . .
C9' Mn2' C10' 176.3(9) . .
C7 Mn2' C8' 117.3(5) . .
C9' Mn2' C8' 87.6(8) . .
C10' Mn2' C8' 89.2(8) . .
C7 Mn2' C6 121.7(5) . .
C9' Mn2' C6 89.3(7) . .
C10' Mn2' C6 90.6(7) . .
C8' Mn2' C6 120.8(6) . .
O8' C8' Mn2' 172.4(14) . .
O9' C9' Mn2' 175.6(19) . .
O10' C10' Mn2' 178(2) . .
C10' O10' O10' 130(2) . 2_756

loop_
_geom_bond_atom_site_label_1
_geom_bond_atom_site_label_2
_geom_bond_distance
_geom_bond_site_symmetry_2
Yb1 O12 2.385(4) .
Yb1 O12 2.385(4) 2_666
Yb1 O13 2.392(4) 2_666
Yb1 O13 2.392(4) .
Yb1 O11 2.400(4) 2_666
Yb1 O11 2.400(4) .
O11 C11 1.445(8) .
O11 C14 1.450(8) .
C11 C12 1.503(11) .
C11 H11A 0.9900 .
C11 H11B 0.9900 .
C12 C13 1.464(12) .
C12 H12A 0.9900 .
C12 H12B 0.9900 .
C13 C14 1.453(11) .
C13 H13A 0.9900 .
C13 H13B 0.9900 .
C14 H14A 0.9900 .
C14 H14B 0.9900 .
O12 C24 1.434(13) .
O12 C24' 1.463(12) .
O12 C21 1.467(11) .
O12 C21' 1.469(11) .
C21 C22 1.492(14) .
C21 H21A 0.9900 .
C21 H21B 0.9900 .
C22 C23 1.527(16) .
C22 H22A 0.9900 .
C22 H22B 0.9900 .
C23 C24 1.464(15) .
C23 H23A 0.9900 .
C23 H23B 0.9900 .
C24 H24A 0.9900 .
C24 H24B 0.9900 .
C21' C22' 1.504(13) .
C21' H21C 0.9900 .
C21' H21D 0.9900 .
C22' C23' 1.552(15) .
C22' H22C 0.9900 .
C22' H22D 0.9900 .
C23' C24' 1.486(14) .
C23' H23C 0.9900 .
C23' H23D 0.9900 .
C24' H24C 0.9900 .
C24' H24D 0.9900 .
O13 C31 1.417(8) .
O13 C34 1.437(8) .
C31 C32 1.456(11) .
C31 H31A 0.9900 .
C31 H31B 0.9900 .
C32 C33 1.452(12) .
C32 H32A 0.9900 .
C32 H32B 0.9900 .
C33 C34 1.454(9) .
C33 H33A 0.9900 .
C33 H33B 0.9900 .
C34 H34A 0.9900 .
C34 H34B 0.9900 .
Yb2 O14 2.388(4) 2_575
Yb2 O14 2.388(4) .
Yb2 O15 2.390(4) .
Yb2 O15 2.390(4) 2_575
Yb2 O16 2.394(4) 2_575
Yb2 O16 2.394(4) .
O14 C41 1.448(7) .
O14 C44 1.451(7) .
C41 C42 1.489(10) .
C41 H41A 0.9900 .
C41 H41B 0.9900 .
C42 C43 1.482(11) .
C42 H42A 0.9900 .
C42 H42B 0.9900 .
C43 C44 1.459(10) .
C43 H43A 0.9900 .
C43 H43B 0.9900 .
C44 H44A 0.9900 .
C44 H44B 0.9900 .
O15 C51 1.427(9) .
O15 C54 1.452(8) .
C51 C52 1.451(13) .
C51 H51A 0.9900 .
C51 H51B 0.9900 .
C52 C53 1.449(13) .
C52 H52A 0.9900 .
C52 H52B 0.9900 .
C53 C54 1.458(11) .
C53 H53A 0.9900 .
C53 H53B 0.9900 .
C54 H54A 0.9900 .
C54 H54B 0.9900 .
O16 C64 1.425(8) .
O16 C61 1.453(8) .
C61 C62 1.430(9) .
C61 H61A 0.9900 .
C61 H61B 0.9900 .
C62 C63 1.450(10) .
C62 H62A 0.9900 .
C62 H62B 0.9900 .
C63 C64 1.435(11) .
C63 H63A 0.9900 .
C63 H63B 0.9900 .
C64 H64A 0.9900 .
C64 H64B 0.9900 .
Mn1 C2 1.775(9) .
Mn1 C4 1.778(8) .
Mn1 C5 1.796(9) .
Mn1 C3 1.797(8) .
Mn1 C1 1.829(8) .
C1 O1 1.143(8) .
C2 O2 1.160(9) .
C3 O3 1.153(8) .
C4 O4 1.163(8) .
C5 O5 1.154(8) .
C6 O6 1.116(9) .
C6 Mn2 1.750(8) .
C6 Mn2' 1.829(8) .
C7 O7 1.160(8) .
C7 Mn2' 1.717(8) .
C7 Mn2 1.831(8) .
Mn2 C10 1.703(16) .
Mn2 C8 1.793(16) .
Mn2 C9 1.803(17) .
C8 O8 1.135(15) .
C9 O9 1.144(17) .
C10 O10 1.205(15) .
Mn2' C9' 1.730(15) .
Mn2' C10' 1.776(14) .
Mn2' C8' 1.825(13) .
C8' O8' 1.131(12) .
C9' O9' 1.171(15) .
C10' O10' 1.161(14) .
O10' O10' 1.55(3) 2_756
